data_7018475
loop_
_publ_author_name
'Ibarra, Ilich A.'
'Tan, Kristina E.'
'Lynch, Vincent M.'
'Humphrey, Simon M.'

_publ_section_title
;
 CO(2) adsorption properties of a Ca(ii)-based organophosphonium
 coordination material.
;
_journal_issue 14
_journal_name_full 'Dalton transactions (Cambridge, England : 2003)'
_journal_page_first 3920
_journal_page_last 3923
_journal_paper_doi 10.1039/c2dt12011a
_journal_volume 41
_journal_year 2012
_chemical_formula_sum 'C22 H24 Ca O10.5 P'
_chemical_formula_weight 524.44
_chemical_name_common 'PCM-14 (375 K)'
_chemical_name_systematic
;
?
;
_space_group_IT_number 199
_symmetry_cell_setting cubic
_symmetry_space_group_name_Hall 'I 2b 2c 3'
_symmetry_space_group_name_H-M 'I 21 3'
_atom_sites_solution_hydrogens geom
_atom_sites_solution_primary direct
_atom_sites_solution_secondary difmap
_audit_creation_method SHELXL-97
_cell_angle_alpha 90.00
_cell_angle_beta 90.00
_cell_angle_gamma 90.00
_cell_formula_units_Z 8
_cell_length_a 17.124(2)
_cell_length_b 17.124(2)
_cell_length_c 17.124(2)
_cell_measurement_reflns_used 2083
_cell_measurement_temperature 375(2)
_cell_measurement_theta_max 25.03
_cell_measurement_theta_min 0.41
_cell_volume 5021.3(10)
_computing_cell_refinement 'HKL Scalepack (Otwinowski & Minor 1997)'
_computing_data_reduction
;
HKL Denzo and Scalepack (Otwinowski & Minor 1997)
;
_computing_publication_material 'SHELXL-97 (Sheldrick 1997)'
_computing_structure_refinement 'SHELXL-97 (Sheldrick 1997)'
_computing_structure_solution 'SIR-92 (Altomare et al. 1994)'
_diffrn_ambient_temperature 375(2)
_diffrn_measured_fraction_theta_full 0.984
_diffrn_measured_fraction_theta_max 0.984
_diffrn_radiation_monochromator graphite
_diffrn_radiation_source 'fine-focus sealed tube'
_diffrn_radiation_type MoK\a
_diffrn_radiation_wavelength 0.71073
_diffrn_reflns_av_R_equivalents 0.0593
_diffrn_reflns_av_sigmaI/netI 0.0768
_diffrn_reflns_limit_h_max 20
_diffrn_reflns_limit_h_min -16
_diffrn_reflns_limit_k_max 20
_diffrn_reflns_limit_k_min -7
_diffrn_reflns_limit_l_max 19
_diffrn_reflns_limit_l_min -12
_diffrn_reflns_number 2558
_diffrn_reflns_theta_full 24.98
_diffrn_reflns_theta_max 24.98
_diffrn_reflns_theta_min 3.76
_exptl_absorpt_coefficient_mu 0.368
_exptl_absorpt_correction_T_max 0.963
_exptl_absorpt_correction_T_min 0.865
_exptl_absorpt_correction_type multi-scan
_exptl_absorpt_process_details
;
multi-scan from symmetry-related measurements
Sortav (Blessing 1995)
;
_exptl_crystal_colour Colorless
_exptl_crystal_density_diffrn 1.388
_exptl_crystal_density_method 'not measured'
_exptl_crystal_description Shard
_exptl_crystal_F_000 2176
_exptl_crystal_size_max 0.10
_exptl_crystal_size_mid 0.10
_exptl_crystal_size_min 0.10
_refine_diff_density_max 0.474
_refine_diff_density_min -0.177
_refine_diff_density_rms 0.042
_refine_ls_abs_structure_details 'Flack H D (1983), Acta Cryst. A39, 876-881'
_refine_ls_abs_structure_Flack 0.01(12)
_refine_ls_extinction_method none
_refine_ls_goodness_of_fit_ref 1.035
_refine_ls_hydrogen_treatment mixed
_refine_ls_matrix_type full
_refine_ls_number_parameters 112
_refine_ls_number_reflns 1292
_refine_ls_number_restraints 5
_refine_ls_restrained_S_all 1.033
_refine_ls_R_factor_all 0.1065
_refine_ls_R_factor_gt 0.0594
_refine_ls_shift/su_max 0.000
_refine_ls_shift/su_mean 0.000
_refine_ls_structure_factor_coef Fsqd
_refine_ls_weighting_details 'calc w=1/[\s^2^(Fo^2^)+(0.0789P)^2^+0.9315P] where P=(Fo^2^+2Fc^2^)/3'
_refine_ls_weighting_scheme calc
_refine_ls_wR_factor_gt 0.1430
_refine_ls_wR_factor_ref 0.1597
_reflns_number_gt 843
_reflns_number_total 1292
_reflns_threshold_expression >2sigma(I)
_cod_data_source_file c2dt12011a.txt
_cod_data_source_block sh11004
_cod_depositor_comments
;
The following automatic conversions were performed:

'_symmetry_cell_setting' value 'Cubic' changed to 'cubic' according
to /home/saulius/struct/CIF-dictionaries/cif_core.dic dictionary
named 'cif_core.dic' version 2.4.1 from 2010-06-29.

Automatic conversion script
Id: cif_fix_values 1715 2011-07-08 13:25:40Z adriana 
;
_cod_original_cell_volume 5020.9(10)
_cod_original_sg_symbol_H-M I2(1)3
_cod_original_formula_sum 'C22 H24 Ca O10.50 P'
_cod_database_code 7018475

loop_
_symmetry_equiv_pos_as_xyz
'x, y, z'
'-x+1/2, -y, z+1/2'
'-x, y+1/2, -z+1/2'
'x+1/2, -y+1/2, -z'
'z, x, y'
'z+1/2, -x+1/2, -y'
'-z+1/2, -x, y+1/2'
'-z, x+1/2, -y+1/2'
'y, z, x'
'-y, z+1/2, -x+1/2'
'y+1/2, -z+1/2, -x'
'-y+1/2, -z, x+1/2'
'x+1/2, y+1/2, z+1/2'
'-x+1, -y+1/2, z+1'
'-x+1/2, y+1, -z+1'
'x+1, -y+1, -z+1/2'
'z+1/2, x+1/2, y+1/2'
'z+1, -x+1, -y+1/2'
'-z+1, -x+1/2, y+1'
'-z+1/2, x+1, -y+1'
'y+1/2, z+1/2, x+1/2'
'-y+1/2, z+1, -x+1'
'y+1, -z+1, -x+1/2'
'-y+1, -z+1/2, x+1'

loop_
_atom_site_label
_atom_site_type_symbol
_atom_site_fract_x
_atom_site_fract_y
_atom_site_fract_z
_atom_site_U_iso_or_equiv
_atom_site_adp_type
_atom_site_occupancy
_atom_site_symmetry_multiplicity
_atom_site_calc_flag
_atom_site_refinement_flags
Ca1 Ca 0.66382(7) 0.33618(7) 0.83618(7) 0.0685(6) Uani 1 3 d SD
P1 P 0.54621(10) 0.04621(10) 0.45379(10) 0.0622(7) Uani 1 3 d S
O1 O 0.6509(4) 0.3319(3) 0.7045(3) 0.124(2) Uani 1 1 d .
O2 O 0.6565(4) 0.3977(3) 0.5946(3) 0.1108(18) Uani 1 1 d .
O3 O 0.5287(3) 0.3231(3) 0.8558(7) 0.184(4) Uani 1 1 d D
H3A H 0.5057(19) 0.2790(18) 0.854(7) 0.275 Uiso 1 1 d D
H3B H 0.4952(13) 0.354(5) 0.836(7) 0.275 Uiso 1 1 d D
O50 O 0.5000 0.2500 1.0281(5) 0.178(4) Uani 1 2 d S
C1 C 0.5753(4) 0.1315(3) 0.5064(3) 0.0620(16) Uani 1 1 d .
C1P C 0.4878(4) -0.0122(4) 0.5122(4) 0.085(3) Uani 1 3 d S
H1P H 0.4505 0.0133 0.5281 0.127 Uiso 1 1 calc R
C2 C 0.5987(4) 0.1981(4) 0.4683(3) 0.0775(18) Uani 1 1 d .
H2 H 0.5985 0.1992 0.4140 0.093 Uiso 1 1 calc R
C3 C 0.6224(4) 0.2634(3) 0.5089(4) 0.0811(19) Uani 1 1 d .
H3 H 0.6383 0.3075 0.4815 0.097 Uiso 1 1 calc R
C4 C 0.6230(4) 0.2644(3) 0.5891(4) 0.0720(17) Uani 1 1 d .
C5 C 0.5983(4) 0.1978(4) 0.6286(3) 0.0780(18) Uani 1 1 d .
H5 H 0.5984 0.1969 0.6829 0.094 Uiso 1 1 calc R
C6 C 0.5731(4) 0.1322(3) 0.5868(3) 0.0733(17) Uani 1 1 d .
H6 H 0.5547 0.0886 0.6136 0.088 Uiso 1 1 calc R
C7 C 0.6469(4) 0.3373(5) 0.6344(5) 0.089(2) Uani 1 1 d .

loop_
_atom_site_aniso_label
_atom_site_aniso_U_11
_atom_site_aniso_U_22
_atom_site_aniso_U_33
_atom_site_aniso_U_23
_atom_site_aniso_U_13
_atom_site_aniso_U_12
Ca1 0.0685(6) 0.0685(6) 0.0685(6) -0.0041(6) 0.0041(6) 0.0041(6)
P1 0.0622(7) 0.0622(7) 0.0622(7) -0.0126(8) -0.0126(8) 0.0126(8)
O1 0.203(6) 0.090(4) 0.079(3) -0.031(3) -0.051(4) 0.021(4)
O2 0.162(5) 0.063(3) 0.107(4) -0.015(3) -0.020(4) -0.004(3)
O3 0.056(3) 0.079(3) 0.415(13) -0.032(6) -0.020(4) 0.014(2)
O50 0.143(8) 0.285(15) 0.105(7) 0.000 0.000 -0.003(9)
C1 0.077(4) 0.055(3) 0.054(3) -0.012(3) -0.015(3) 0.026(3)
C1P 0.085(3) 0.085(3) 0.085(3) -0.007(4) -0.007(4) 0.007(4)
C2 0.116(5) 0.067(4) 0.049(3) -0.009(3) -0.006(3) 0.016(4)
C3 0.133(6) 0.052(3) 0.058(4) 0.000(3) -0.016(4) 0.011(4)
C4 0.086(4) 0.060(4) 0.070(4) -0.011(3) -0.022(3) 0.021(3)
C5 0.099(5) 0.081(4) 0.054(3) -0.018(3) -0.012(3) 0.013(4)
C6 0.093(5) 0.057(3) 0.070(4) -0.013(3) -0.011(3) 0.016(3)
C7 0.109(5) 0.070(4) 0.088(5) -0.030(4) -0.044(4) 0.034(4)

loop_
_atom_type_symbol
_atom_type_description
_atom_type_scat_dispersion_real
_atom_type_scat_dispersion_imag
_atom_type_scat_source
C C 0.0033 0.0016 'International Tables Vol C Tables 4.2.6.8 and 6.1.1.4'
H H 0.0000 0.0000 'International Tables Vol C Tables 4.2.6.8 and 6.1.1.4'
O O 0.0106 0.0060 'International Tables Vol C Tables 4.2.6.8 and 6.1.1.4'
P P 0.1023 0.0942 'International Tables Vol C Tables 4.2.6.8 and 6.1.1.4'
Ca Ca 0.2262 0.3064 'International Tables Vol C Tables 4.2.6.8 and 6.1.1.4'

loop_
_geom_angle_atom_site_label_1
_geom_angle_atom_site_label_2
_geom_angle_atom_site_label_3
_geom_angle
_geom_angle_site_symmetry_1
_geom_angle_site_symmetry_3
O1 Ca1 O1 93.9(2) 7_665 .
O1 Ca1 O1 93.9(2) 7_665 10_646
O1 Ca1 O1 93.9(2) . 10_646
O1 Ca1 O3 92.5(3) 7_665 7_665
O1 Ca1 O3 85.59(19) . 7_665
O1 Ca1 O3 173.7(3) 10_646 7_665
O1 Ca1 O3 85.59(19) 7_665 10_646
O1 Ca1 O3 173.7(3) . 10_646
O1 Ca1 O3 92.5(3) 10_646 10_646
O3 Ca1 O3 88.1(3) 7_665 10_646
O1 Ca1 O3 173.7(3) 7_665 .
O1 Ca1 O3 92.5(3) . .
O1 Ca1 O3 85.59(19) 10_646 .
O3 Ca1 O3 88.1(3) 7_665 .
O3 Ca1 O3 88.1(3) 10_646 .
C1P P1 C1 110.0(2) . .
C1P P1 C1 110.0(2) . 8_645
C1 P1 C1 109.0(2) . 8_645
C1P P1 C1 110.0(2) . 11_556
C1 P1 C1 109.0(2) . 11_556
C1 P1 C1 109.0(2) 8_645 11_556
C7 O1 Ca1 173.4(6) . .
Ca1 O3 H3A 123(2) . .
Ca1 O3 H3B 123(2) . .
H3A O3 H3B 103(4) . .
C2 C1 C6 118.3(5) . .
C2 C1 P1 121.4(4) . .
C6 C1 P1 120.2(5) . .
P1 C1P H1P 109.5 . .
C1 C2 C3 121.4(5) . .
C1 C2 H2 119.3 . .
C3 C2 H2 119.3 . .
C2 C3 C4 121.2(6) . .
C2 C3 H3 119.4 . .
C4 C3 H3 119.4 . .
C3 C4 C5 118.1(6) . .
C3 C4 C7 121.5(6) . .
C5 C4 C7 120.4(6) . .
C4 C5 C6 120.3(6) . .
C4 C5 H5 119.9 . .
C6 C5 H5 119.9 . .
C1 C6 C5 120.6(6) . .
C1 C6 H6 119.7 . .
C5 C6 H6 119.7 . .
O1 C7 O2 126.8(6) . .
O1 C7 C4 117.3(8) . .
O2 C7 C4 115.8(6) . .

loop_
_geom_bond_atom_site_label_1
_geom_bond_atom_site_label_2
_geom_bond_distance
_geom_bond_site_symmetry_2
Ca1 O1 2.266(5) 7_665
Ca1 O1 2.266(5) .
Ca1 O1 2.266(5) 10_646
Ca1 O3 2.348(5) 7_665
Ca1 O3 2.348(5) 10_646
Ca1 O3 2.348(5) .
P1 C1P 1.733(12) .
P1 C1 1.786(5) .
P1 C1 1.786(5) 8_645
P1 C1 1.786(5) 11_556
O1 C7 1.206(9) .
O2 C7 1.250(10) .
O3 H3A 0.85(2) .
O3 H3B 0.85(2) .
C1 C2 1.374(9) .
C1 C6 1.378(7) .
C1P H1P 0.8200 .
C2 C3 1.376(8) .
C2 H2 0.9300 .
C3 C4 1.374(8) .
C3 H3 0.9300 .
C4 C5 1.392(9) .
C4 C7 1.524(8) .
C5 C6 1.400(8) .
C5 H5 0.9300 .
C6 H6 0.9300 .
